data_7218214
loop_
_publ_author_name
'Pfeiffer, Constance R.'
'Fowler, Drew A.'
'Teat, Simon'
'Atwood, Jerry L.'

_publ_section_title
;
 Cocrystallization of pyrogallol[4]arenes with 1-(2-pyridylazo)-2-naphthol
;
_journal_issue 47
_journal_name_full CrystEngComm
_journal_page_first 10760
_journal_paper_doi 10.1039/C4CE01768D
_journal_volume 16
_journal_year 2014
_chemical_formula_moiety 'C32 H32 O12, 2(C15 H11 O1 N3), 3(C3 H8 O1)'
_chemical_formula_sum 'C71 H78 N6 O17'
_chemical_formula_weight 1287.39
_chemical_name_common 'C-methylpyrogallol[4]arene with 1-(2-pyridylazo)-2-napthol'
_space_group_IT_number 15
_symmetry_cell_setting monoclinic
_symmetry_Int_Tables_number 15
_symmetry_space_group_name_Hall '-C 2yc'
_symmetry_space_group_name_H-M 'C 1 2/c 1'
_atom_sites_solution_hydrogens geom
_atom_sites_solution_primary direct
_atom_sites_solution_secondary difmap
_audit_creation_method SHELXL-97
_cell_angle_alpha 90.00
_cell_angle_beta 116.033(2)
_cell_angle_gamma 90.00
_cell_formula_units_Z 8
_cell_length_a 29.9239(11)
_cell_length_b 19.7720(7)
_cell_length_c 23.7677(9)
_cell_measurement_reflns_used 9208
_cell_measurement_temperature 100(2)
_cell_measurement_theta_max 27.8
_cell_measurement_theta_min 2.2
_cell_volume 12635.5(8)
_computing_cell_refinement 'APEX2 (Bruker AXS, 2008)'
_computing_data_collection 'APEX2 (Bruker AXS, 2008)'
_computing_data_reduction 'APEX2 (Bruker AXS, 2008)'
_computing_molecular_graphics 'X-SEED, Barbour, 2001'
_computing_publication_material 'CIFTAB (Sheldrick, 2013)'
_computing_structure_refinement 'SHELXL-1997 (Sheldrick, 1997)'
_computing_structure_solution 'SHELXS-1997 (Sheldrick, 1997)'
_diffrn_ambient_temperature 100(2)
_diffrn_measured_fraction_theta_full 0.995
_diffrn_measured_fraction_theta_max 0.995
_diffrn_measurement_device_type 'Bruker APEXII CCD diffractometer'
_diffrn_measurement_method '\w/\q scans'
_diffrn_radiation_monochromator graphite
_diffrn_radiation_type synchrotron
_diffrn_radiation_wavelength 0.77490
_diffrn_reflns_av_R_equivalents 0.0691
_diffrn_reflns_av_sigmaI/netI 0.0643
_diffrn_reflns_limit_h_max 36
_diffrn_reflns_limit_h_min -36
_diffrn_reflns_limit_k_max 23
_diffrn_reflns_limit_k_min -23
_diffrn_reflns_limit_l_max 28
_diffrn_reflns_limit_l_min -28
_diffrn_reflns_number 52259
_diffrn_reflns_theta_full 27.94
_diffrn_reflns_theta_max 27.94
_diffrn_reflns_theta_min 1.94
_diffrn_source 'Advanced Light Source Station 11.3.1'
_diffrn_standards_decay_% 0.0
_exptl_absorpt_coefficient_mu 0.108
_exptl_absorpt_correction_T_max 0.99
_exptl_absorpt_correction_T_min 0.88
_exptl_absorpt_correction_type multi-scan
_exptl_absorpt_process_details
;
 Data were corrected for decay and absorption using the program SADABS 
 (Sheldrick, G. M. (2003). SADABS. Version 2.10. University of
 G\"ottingen, Germany).
;
_exptl_crystal_colour orange
_exptl_crystal_density_diffrn 1.353
_exptl_crystal_density_method 'not measured'
_exptl_crystal_description plate
_exptl_crystal_F_000 5456
_exptl_crystal_size_max 0.06
_exptl_crystal_size_mid 0.04
_exptl_crystal_size_min 0.02
_refine_diff_density_max 0.546
_refine_diff_density_min -0.494
_refine_diff_density_rms 0.059
_refine_ls_extinction_method none
_refine_ls_goodness_of_fit_ref 1.047
_refine_ls_hydrogen_treatment constr
_refine_ls_matrix_type full
_refine_ls_number_parameters 859
_refine_ls_number_reflns 11646
_refine_ls_number_restraints 0
_refine_ls_restrained_S_all 1.047
_refine_ls_R_factor_all 0.0774
_refine_ls_R_factor_gt 0.0570
_refine_ls_shift/su_max 0.001
_refine_ls_shift/su_mean 0.000
_refine_ls_structure_factor_coef Fsqd
_refine_ls_weighting_details 'calc w=1/[\s^2^(Fo^2^)+(0.0869P)^2^+9.7858P] where P=(Fo^2^+2Fc^2^)/3'
_refine_ls_weighting_scheme calc
_refine_ls_wR_factor_gt 0.1556
_refine_ls_wR_factor_ref 0.1679
_reflns_number_gt 8730
_reflns_number_total 11646
_reflns_threshold_expression >2sigma(I)
_cod_data_source_file c4ce01768d1.cif
_cod_data_source_block 2cp55o
_cod_depositor_comments 'Adding full bibliography for 7218212--7218223.cif.'
_cod_original_sg_symbol_H-M 'C 2/c'
_cod_database_code 7218214

loop_
_symmetry_equiv_pos_as_xyz
'x, y, z'
'-x, y, -z+1/2'
'x+1/2, y+1/2, z'
'-x+1/2, y+1/2, -z+1/2'
'-x, -y, -z'
'x, -y, z-1/2'
'-x+1/2, -y+1/2, -z'
'x+1/2, -y+1/2, z-1/2'

loop_
_atom_site_label
_atom_site_type_symbol
_atom_site_fract_x
_atom_site_fract_y
_atom_site_fract_z
_atom_site_U_iso_or_equiv
_atom_site_adp_type
_atom_site_occupancy
_atom_site_symmetry_multiplicity
_atom_site_calc_flag
_atom_site_refinement_flags
O1 O 0.34687(6) 0.29066(8) 1.02343(8) 0.0285(4) Uani 1 1 d .
H1 H 0.3518 0.2510 1.0376 0.034 Uiso 1 1 calc R
C1 C 0.25068(8) 0.40915(12) 1.01253(10) 0.0222(5) Uani 1 1 d .
H13 H 0.2382 0.4522 0.9949 0.027 Uiso 1 1 calc R
O1I O 0.47620(8) 0.27903(11) 0.60008(10) 0.0490(5) Uani 1 1 d .
H1I H 0.5071 0.2809 0.6116 0.059 Uiso 1 1 d .
C1I C 0.40287(13) 0.34537(19) 0.5620(2) 0.0691(11) Uani 1 1 d .
H1I1 H 0.3957 0.3333 0.5189 0.104 Uiso 1 1 calc R
H1I2 H 0.3894 0.3904 0.5626 0.104 Uiso 1 1 calc R
H1I3 H 0.3875 0.3122 0.5786 0.104 Uiso 1 1 calc R
O1P O 0.20268(6) 0.27920(8) 0.74383(8) 0.0291(4) Uani 1 1 d .
N1P N 0.12087(8) 0.45095(11) 0.65549(9) 0.0297(5) Uani 1 1 d .
C1P C 0.13469(9) 0.22170(12) 0.66491(11) 0.0255(5) Uani 1 1 d .
O2 O 0.30426(6) 0.22123(8) 1.08835(8) 0.0270(4) Uani 1 1 d .
H2 H 0.2809 0.1968 1.0876 0.032 Uiso 1 1 d .
C2 C 0.28990(8) 0.38157(12) 1.00355(10) 0.0231(5) Uani 1 1 d .
O2I O 0.42473(8) 0.28593(12) 0.85480(10) 0.0509(6) Uani 1 1 d .
H2I H 0.4164 0.2578 0.8254 0.061 Uiso 1 1 calc R
C2I C 0.45768(13) 0.34571(16) 0.60132(17) 0.0541(9) Uani 1 1 d .
H16 H 0.4735 0.3788 0.5838 0.065 Uiso 1 1 calc R
O2P O -0.02979(6) 0.26755(8) 0.63081(8) 0.0312(4) Uani 1 1 d .
N2P N 0.12548(7) 0.33593(10) 0.66091(9) 0.0264(4) Uani 1 1 d .
H2P1 H 0.1547 0.3402 0.6934 0.032 Uiso 1 1 calc R
C2P C 0.18311(9) 0.22380(12) 0.71934(11) 0.0253(5) Uani 1 1 d .
O3 O 0.22649(6) 0.28007(8) 1.10464(8) 0.0286(4) Uani 1 1 d .
H3 H 0.2478 0.2546 1.1311 0.034 Uiso 1 1 d .
C3 C 0.30752(8) 0.31811(12) 1.02985(11) 0.0236(5) Uani 1 1 d .
O3I O 0.27597(8) 0.29612(10) 0.70340(11) 0.0488(5) Uani 1 1 d .
H3I H 0.2566 0.2983 0.7204 0.059 Uiso 1 1 calc R
C3I C 0.46996(16) 0.36442(19) 0.66772(18) 0.0663(10) Uani 1 1 d .
H3I1 H 0.5061 0.3647 0.6927 0.099 Uiso 1 1 calc R
H3I2 H 0.4551 0.3313 0.6852 0.099 Uiso 1 1 calc R
H3I3 H 0.4567 0.4095 0.6687 0.099 Uiso 1 1 calc R
N3P N 0.10848(7) 0.27613(10) 0.63868(9) 0.0263(4) Uani 1 1 d .
C3P C 0.20795(9) 0.16046(13) 0.74264(12) 0.0282(5) Uani 1 1 d .
H3P H 0.2393 0.1602 0.7783 0.034 Uiso 1 1 calc R
O4 O 0.11393(6) 0.34593(8) 0.95769(8) 0.0257(4) Uani 1 1 d .
H4 H 0.0882 0.3324 0.9270 0.031 Uiso 1 1 calc R
C4 C 0.28531(8) 0.28399(11) 1.06204(11) 0.0243(5) Uani 1 1 d .
C4I C 0.42148(18) 0.1945(2) 0.9191(2) 0.0806(13) Uani 1 1 d .
H4I1 H 0.4085 0.1638 0.8831 0.121 Uiso 1 1 calc R
H4I2 H 0.4088 0.1808 0.9491 0.121 Uiso 1 1 calc R
H4I3 H 0.4579 0.1925 0.9394 0.121 Uiso 1 1 calc R
N4P N 0.04590(7) 0.44403(10) 0.72696(9) 0.0240(4) Uani 1 1 d .
C4P C 0.18776(9) 0.10196(13) 0.71512(12) 0.0284(5) Uani 1 1 d .
H4P H 0.2054 0.0613 0.7322 0.034 Uiso 1 1 calc R
O5 O 0.04048(6) 0.41257(8) 0.86641(8) 0.0270(4) Uani 1 1 d .
H5 H 0.0164 0.4373 0.8441 0.032 Uiso 1 1 calc R
C5 C 0.24706(8) 0.31287(12) 1.07102(10) 0.0240(5) Uani 1 1 d .
C5I C 0.40502(12) 0.26510(19) 0.89752(17) 0.0569(9) Uani 1 1 d .
H5I H 0.3679 0.2665 0.8755 0.068 Uiso 1 1 calc R
N5P N 0.04327(7) 0.32896(10) 0.71932(9) 0.0229(4) Uani 1 1 d .
H5P H 0.0148 0.3328 0.6856 0.028 Uiso 1 1 calc R
C5P C 0.14052(9) 0.09750(13) 0.66079(11) 0.0273(5) Uani 1 1 d .
O6 O 0.03344(6) 0.54834(8) 0.86370(8) 0.0269(4) Uani 1 1 d .
H6 H 0.0366 0.5906 0.8644 0.032 Uiso 1 1 calc R
C6 C 0.22883(8) 0.37650(12) 1.04615(10) 0.0231(5) Uani 1 1 d .
C6I C 0.42294(16) 0.3153(2) 0.9497(2) 0.0761(12) Uani 1 1 d .
H6I1 H 0.4109 0.3605 0.9329 0.114 Uiso 1 1 calc R
H6I2 H 0.4594 0.3154 0.9704 0.114 Uiso 1 1 calc R
H6I3 H 0.4103 0.3031 0.9801 0.114 Uiso 1 1 calc R
N6P N 0.06218(7) 0.26916(10) 0.74036(9) 0.0229(4) Uani 1 1 d .
C6P C 0.12137(10) 0.03505(14) 0.63278(12) 0.0331(6) Uani 1 1 d .
H6P H 0.1401 -0.0051 0.6491 0.040 Uiso 1 1 calc R
O7 O 0.03858(6) 0.68568(9) 0.83437(8) 0.0297(4) Uani 1 1 d .
H7 H 0.0362 0.7142 0.8591 0.036 Uiso 1 1 calc R
C7 C 0.19085(8) 0.41149(12) 1.06203(11) 0.0241(5) Uani 1 1 d .
H17 H 0.1735 0.3754 1.0744 0.029 Uiso 1 1 calc R
C7I C 0.32052(13) 0.39894(18) 0.74560(16) 0.0553(9) Uani 1 1 d .
H7I1 H 0.3059 0.4018 0.7753 0.083 Uiso 1 1 calc R
H7I2 H 0.3268 0.4446 0.7348 0.083 Uiso 1 1 calc R
H7I3 H 0.3519 0.3739 0.7648 0.083 Uiso 1 1 calc R
C7P C 0.07588(10) 0.03143(15) 0.58202(13) 0.0391(7) Uani 1 1 d .
H7P H 0.0628 -0.0111 0.5637 0.047 Uiso 1 1 calc R
O8 O 0.06457(7) 0.71471(10) 0.74070(8) 0.0363(4) Uani 1 1 d .
H8 H 0.0361 0.7085 0.7385 0.044 Uiso 1 1 calc R
C8 C 0.14928(8) 0.52052(12) 1.00683(11) 0.0225(5) Uani 1 1 d .
H18 H 0.1749 0.5450 1.0395 0.027 Uiso 1 1 calc R
C8I C 0.28517(11) 0.36297(15) 0.68742(15) 0.0434(7) Uani 1 1 d .
H8I H 0.2531 0.3884 0.6686 0.052 Uiso 1 1 calc R
C8P C 0.04886(10) 0.09029(15) 0.55736(14) 0.0404(7) Uani 1 1 d .
H8P H 0.0174 0.0876 0.5220 0.048 Uiso 1 1 calc R
O9 O 0.15709(7) 0.69640(10) 0.75351(8) 0.0333(4) Uani 1 1 d .
H9 H 0.1764 0.7297 0.7612 0.040 Uiso 1 1 calc R
C9 C 0.15122(8) 0.45014(12) 1.00844(10) 0.0218(5) Uani 1 1 d .
C9I C 0.30467(14) 0.35637(18) 0.63951(18) 0.0595(9) Uani 1 1 d .
H9I1 H 0.2803 0.3324 0.6028 0.089 Uiso 1 1 calc R
H9I2 H 0.3359 0.3309 0.6573 0.089 Uiso 1 1 calc R
H9I3 H 0.3106 0.4015 0.6270 0.089 Uiso 1 1 calc R
C9P C 0.06722(10) 0.15225(14) 0.58360(12) 0.0348(6) Uani 1 1 d .
H9P H 0.0484 0.1920 0.5662 0.042 Uiso 1 1 calc R
O10 O 0.19319(6) 0.56436(8) 0.75156(7) 0.0278(4) Uani 1 1 d .
H10 H 0.1899 0.6056 0.7574 0.033 Uiso 1 1 calc R
C10 C 0.11375(8) 0.41568(11) 0.95968(11) 0.0225(5) Uani 1 1 d .
C10P C 0.11364(9) 0.15694(13) 0.63606(11) 0.0270(5) Uani 1 1 d .
O11 O 0.21011(6) 0.42989(8) 0.74960(7) 0.0281(4) Uani 1 1 d .
H11 H 0.1838 0.4488 0.7244 0.034 Uiso 1 1 calc R
C11 C 0.07519(8) 0.45002(12) 0.91214(11) 0.0221(5) Uani 1 1 d .
C11P C 0.09716(9) 0.39320(13) 0.63295(11) 0.0279(5) Uani 1 1 d .
O12 O 0.26333(6) 0.36025(8) 0.85369(8) 0.0269(4) Uani 1 1 d .
H12 H 0.2424 0.3465 0.8185 0.032 Uiso 1 1 calc R
C12 C 0.07389(8) 0.52045(12) 0.91265(11) 0.0222(5) Uani 1 1 d .
C12P C 0.04871(10) 0.38877(14) 0.58714(12) 0.0326(6) Uani 1 1 d .
H12P H 0.0333 0.3463 0.5717 0.039 Uiso 1 1 calc R
C13 C 0.11135(8) 0.55673(11) 0.95938(11) 0.0216(5) Uani 1 1 d .
C13P C 0.02369(10) 0.44884(15) 0.56487(12) 0.0361(6) Uani 1 1 d .
H13P H -0.0098 0.4484 0.5337 0.043 Uiso 1 1 calc R
C14 C 0.11117(8) 0.63371(11) 0.95619(11) 0.0227(5) Uani 1 1 d .
H14 H 0.0763 0.6490 0.9444 0.027 Uiso 1 1 calc R
C14P C 0.04747(11) 0.50944(14) 0.58789(12) 0.0369(6) Uani 1 1 d .
H14P H 0.0305 0.5511 0.5730 0.044 Uiso 1 1 calc R
C15 C 0.17179(8) 0.64536(11) 0.90881(11) 0.0224(5) Uani 1 1 d .
H15 H 0.1968 0.6289 0.9474 0.027 Uiso 1 1 calc R
C15P C 0.09570(10) 0.50880(14) 0.63236(12) 0.0357(6) Uani 1 1 d .
H15P H 0.1121 0.5507 0.6476 0.043 Uiso 1 1 calc R
C16 C 0.12397(8) 0.65460(11) 0.90332(11) 0.0221(5) Uani 1 1 d .
C16P C -0.00912(9) 0.21354(12) 0.65610(11) 0.0256(5) Uani 1 1 d .
C17 C 0.08812(8) 0.67874(11) 0.84647(11) 0.0241(5) Uani 1 1 d .
C17P C 0.03868(8) 0.21406(12) 0.71224(11) 0.0226(5) Uani 1 1 d .
C18 C 0.09974(9) 0.69237(12) 0.79746(11) 0.0262(5) Uani 1 1 d .
C18P C 0.06297(8) 0.15020(12) 0.74056(11) 0.0240(5) Uani 1 1 d .
C19 C 0.14791(9) 0.68358(12) 0.80478(11) 0.0255(5) Uani 1 1 d .
C19P C 0.10875(9) 0.14876(13) 0.79384(11) 0.0261(5) Uani 1 1 d .
H19P H 0.1254 0.1898 0.8118 0.031 Uiso 1 1 calc R
C20 C 0.18471(8) 0.65901(11) 0.86068(11) 0.0232(5) Uani 1 1 d .
C20P C 0.12970(9) 0.08777(13) 0.82026(12) 0.0311(6) Uani 1 1 d .
H20P H 0.1609 0.0869 0.8563 0.037 Uiso 1 1 calc R
C21 C 0.23678(8) 0.64371(12) 0.86784(11) 0.0248(5) Uani 1 1 d .
H21 H 0.2390 0.6640 0.8306 0.030 Uiso 1 1 calc R
C21P C 0.10556(10) 0.02758(13) 0.79467(13) 0.0336(6) Uani 1 1 d .
H21P H 0.1199 -0.0142 0.8138 0.040 Uiso 1 1 calc R
C22 C 0.27448(8) 0.53007(12) 0.91754(11) 0.0229(5) Uani 1 1 d .
H22 H 0.2902 0.5526 0.9567 0.027 Uiso 1 1 calc R
C22P C 0.06114(10) 0.02813(13) 0.74182(13) 0.0317(6) Uani 1 1 d .
H22P H 0.0453 -0.0134 0.7240 0.038 Uiso 1 1 calc R
C23 C 0.24459(8) 0.56800(12) 0.86485(11) 0.0234(5) Uani 1 1 d .
C23P C 0.03898(9) 0.08928(12) 0.71381(12) 0.0275(5) Uani 1 1 d .
C24 C 0.22242(8) 0.53427(12) 0.80765(11) 0.0242(5) Uani 1 1 d .
C24P C -0.00826(9) 0.09105(13) 0.65955(12) 0.0295(6) Uani 1 1 d .
H24P H -0.0241 0.0493 0.6422 0.035 Uiso 1 1 calc R
C25 C 0.22983(8) 0.46505(12) 0.80449(11) 0.0247(5) Uani 1 1 d .
C25P C -0.03120(9) 0.14872(13) 0.63202(12) 0.0292(6) Uani 1 1 d .
H25P H -0.0624 0.1467 0.5961 0.035 Uiso 1 1 calc R
C26 C 0.25832(8) 0.42887(12) 0.85789(11) 0.0231(5) Uani 1 1 d .
C26P C 0.06902(8) 0.38626(12) 0.75128(11) 0.0223(5) Uani 1 1 d .
C27 C 0.28244(8) 0.46100(12) 0.91575(11) 0.0226(5) Uani 1 1 d .
C27P C 0.11460(9) 0.38222(12) 0.80378(11) 0.0254(5) Uani 1 1 d .
H27P H 0.1300 0.3398 0.8196 0.030 Uiso 1 1 calc R
C28 C 0.31660(8) 0.42058(12) 0.97235(11) 0.0235(5) Uani 1 1 d .
H28 H 0.3336 0.3865 0.9574 0.028 Uiso 1 1 calc R
C28P C 0.13659(8) 0.44184(13) 0.83199(11) 0.0270(5) Uani 1 1 d .
H28P H 0.1677 0.4414 0.8682 0.032 Uiso 1 1 calc R
C29 C 0.21906(9) 0.45540(13) 1.12014(11) 0.0308(6) Uani 1 1 d .
H29A H 0.1952 0.4784 1.1316 0.046 Uiso 1 1 calc R
H29B H 0.2390 0.4891 1.1110 0.046 Uiso 1 1 calc R
H29C H 0.2410 0.4267 1.1550 0.046 Uiso 1 1 calc R
C29P C 0.11319(9) 0.50270(12) 0.80735(11) 0.0263(5) Uani 1 1 d .
H29P H 0.1280 0.5444 0.8262 0.032 Uiso 1 1 calc R
C30 C 0.14439(9) 0.66798(12) 1.01764(11) 0.0281(5) Uani 1 1 d .
H30A H 0.1423 0.7171 1.0119 0.042 Uiso 1 1 calc R
H30B H 0.1788 0.6533 1.0312 0.042 Uiso 1 1 calc R
H30C H 0.1334 0.6556 1.0496 0.042 Uiso 1 1 calc R
C30P C 0.06821(9) 0.50160(12) 0.75530(11) 0.0259(5) Uani 1 1 d .
H30P H 0.0522 0.5434 0.7386 0.031 Uiso 1 1 calc R
C31 C 0.27662(9) 0.67826(13) 0.92530(12) 0.0311(6) Uani 1 1 d .
H31A H 0.2693 0.7267 0.9240 0.047 Uiso 1 1 calc R
H31B H 0.3092 0.6719 0.9256 0.047 Uiso 1 1 calc R
H31C H 0.2770 0.6584 0.9633 0.047 Uiso 1 1 calc R
C32 C 0.35746(9) 0.46385(13) 1.02178(12) 0.0301(6) Uani 1 1 d .
H32A H 0.3786 0.4353 1.0572 0.045 Uiso 1 1 calc R
H32B H 0.3422 0.4994 1.0364 0.045 Uiso 1 1 calc R
H32C H 0.3777 0.4846 1.0034 0.045 Uiso 1 1 calc R

loop_
_atom_site_aniso_label
_atom_site_aniso_U_11
_atom_site_aniso_U_22
_atom_site_aniso_U_33
_atom_site_aniso_U_23
_atom_site_aniso_U_13
_atom_site_aniso_U_12
O1 0.0292(9) 0.0186(9) 0.0342(9) 0.0052(7) 0.0107(7) 0.0076(7)
C1 0.0217(11) 0.0173(11) 0.0205(11) 0.0005(9) 0.0027(9) -0.0003(9)
O1I 0.0454(12) 0.0479(13) 0.0554(13) -0.0025(10) 0.0237(10) -0.0019(10)
C1I 0.057(2) 0.041(2) 0.093(3) 0.0119(19) 0.018(2) 0.0014(16)
O1P 0.0286(9) 0.0221(9) 0.0311(9) 0.0009(7) 0.0079(7) 0.0010(7)
N1P 0.0375(12) 0.0232(11) 0.0271(11) 0.0051(9) 0.0129(9) 0.0088(9)
C1P 0.0262(12) 0.0268(13) 0.0250(12) 0.0022(10) 0.0127(10) 0.0025(10)
O2 0.0282(9) 0.0169(8) 0.0289(9) 0.0053(7) 0.0062(7) 0.0008(7)
C2 0.0233(11) 0.0199(12) 0.0187(11) -0.0001(9) 0.0025(9) -0.0012(9)
O2I 0.0472(12) 0.0550(14) 0.0451(12) -0.0075(10) 0.0154(10) 0.0006(10)
C2I 0.061(2) 0.0325(17) 0.067(2) 0.0043(15) 0.0263(18) -0.0116(15)
O2P 0.0282(9) 0.0196(9) 0.0331(9) 0.0018(7) 0.0018(7) 0.0014(7)
N2P 0.0283(10) 0.0241(11) 0.0235(10) 0.0018(8) 0.0085(8) 0.0037(8)
C2P 0.0251(12) 0.0285(13) 0.0236(12) 0.0022(10) 0.0118(10) 0.0016(10)
O3 0.0319(9) 0.0236(9) 0.0257(9) 0.0075(7) 0.0083(7) 0.0007(7)
C3 0.0210(11) 0.0200(12) 0.0228(11) -0.0012(9) 0.0032(9) 0.0031(9)
O3I 0.0563(13) 0.0337(11) 0.0709(15) -0.0087(10) 0.0413(12) -0.0068(9)
C3I 0.084(3) 0.040(2) 0.070(2) -0.0091(17) 0.029(2) -0.0060(18)
N3P 0.0292(10) 0.0264(11) 0.0245(10) 0.0024(8) 0.0129(9) 0.0026(8)
C3P 0.0262(12) 0.0269(13) 0.0289(13) 0.0046(10) 0.0098(10) 0.0028(10)
O4 0.0237(8) 0.0163(8) 0.0284(9) 0.0009(7) 0.0034(7) 0.0004(6)
C4 0.0254(12) 0.0166(12) 0.0205(11) 0.0018(9) 0.0005(9) 0.0004(9)
C4I 0.114(4) 0.063(3) 0.071(3) -0.011(2) 0.045(3) -0.035(2)
N4P 0.0242(10) 0.0189(10) 0.0257(10) -0.0014(8) 0.0080(8) -0.0003(8)
C4P 0.0274(12) 0.0251(13) 0.0337(13) 0.0053(10) 0.0142(11) 0.0047(10)
O5 0.0229(8) 0.0169(8) 0.0309(9) -0.0012(7) 0.0024(7) -0.0010(6)
C5 0.0248(11) 0.0229(12) 0.0176(11) 0.0005(9) 0.0032(9) -0.0026(9)
C5I 0.0418(17) 0.065(2) 0.063(2) -0.0177(18) 0.0218(16) -0.0225(16)
N5P 0.0217(9) 0.0181(10) 0.0238(10) 0.0016(8) 0.0052(8) 0.0012(8)
C5P 0.0283(12) 0.0273(13) 0.0299(13) -0.0004(10) 0.0161(11) -0.0003(10)
O6 0.0216(8) 0.0164(8) 0.0315(9) 0.0024(7) 0.0012(7) -0.0011(6)
C6 0.0226(11) 0.0210(12) 0.0192(11) -0.0001(9) 0.0031(9) -0.0013(9)
C6I 0.077(3) 0.087(3) 0.087(3) -0.035(2) 0.058(2) -0.021(2)
N6P 0.0244(10) 0.0202(10) 0.0250(10) 0.0027(8) 0.0116(8) 0.0026(8)
C6P 0.0367(14) 0.0278(14) 0.0361(14) -0.0016(11) 0.0171(12) 0.0011(11)
O7 0.0223(8) 0.0227(9) 0.0373(10) -0.0001(7) 0.0068(7) 0.0007(7)
C7 0.0242(11) 0.0205(12) 0.0246(12) 0.0042(10) 0.0079(10) 0.0012(9)
C7I 0.059(2) 0.054(2) 0.058(2) -0.0114(17) 0.0309(17) -0.0200(16)
C7P 0.0402(15) 0.0349(16) 0.0408(15) -0.0102(12) 0.0163(13) -0.0066(12)
O8 0.0293(9) 0.0380(11) 0.0309(10) 0.0111(8) 0.0035(8) 0.0054(8)
C8 0.0215(11) 0.0209(12) 0.0226(11) -0.0010(9) 0.0072(9) -0.0020(9)
C8I 0.0474(17) 0.0294(15) 0.0586(19) -0.0029(14) 0.0279(15) -0.0009(12)
C8P 0.0325(14) 0.0387(16) 0.0418(16) -0.0063(13) 0.0089(12) -0.0036(12)
O9 0.0355(10) 0.0345(11) 0.0299(9) 0.0087(8) 0.0143(8) 0.0034(8)
C9 0.0203(11) 0.0233(12) 0.0207(11) 0.0030(9) 0.0081(9) 0.0003(9)
C9I 0.074(2) 0.044(2) 0.069(2) -0.0108(17) 0.039(2) -0.0146(17)
C9P 0.0324(14) 0.0333(15) 0.0326(14) 0.0007(11) 0.0087(11) 0.0025(11)
O10 0.0338(9) 0.0202(9) 0.0265(9) 0.0052(7) 0.0106(7) 0.0054(7)
C10 0.0234(11) 0.0160(11) 0.0283(12) 0.0022(9) 0.0114(10) -0.0011(9)
C10P 0.0294(12) 0.0276(13) 0.0273(12) 0.0011(10) 0.0154(10) 0.0009(10)
O11 0.0341(9) 0.0220(9) 0.0222(8) 0.0017(7) 0.0067(7) 0.0056(7)
C11 0.0167(10) 0.0199(12) 0.0249(11) -0.0009(9) 0.0048(9) -0.0033(9)
C11P 0.0323(13) 0.0296(14) 0.0231(12) 0.0058(10) 0.0132(10) 0.0079(11)
O12 0.0336(9) 0.0182(9) 0.0241(9) 0.0009(7) 0.0080(7) 0.0022(7)
C12 0.0189(11) 0.0187(12) 0.0259(12) 0.0014(9) 0.0072(9) 0.0012(9)
C12P 0.0347(14) 0.0361(15) 0.0262(13) 0.0055(11) 0.0126(11) 0.0074(11)
C13 0.0201(11) 0.0178(12) 0.0260(12) 0.0008(9) 0.0093(9) -0.0017(9)
C13P 0.0355(14) 0.0460(17) 0.0241(13) 0.0101(12) 0.0105(11) 0.0126(12)
C14 0.0204(11) 0.0182(12) 0.0269(12) 0.0009(9) 0.0078(9) 0.0004(9)
C14P 0.0463(16) 0.0341(15) 0.0294(14) 0.0100(11) 0.0157(12) 0.0162(12)
C15 0.0231(11) 0.0143(11) 0.0243(12) -0.0005(9) 0.0052(9) -0.0004(9)
C15P 0.0452(15) 0.0298(15) 0.0304(14) 0.0068(11) 0.0149(12) 0.0111(12)
C16 0.0236(11) 0.0109(11) 0.0266(12) -0.0018(9) 0.0062(9) -0.0012(8)
C16P 0.0249(12) 0.0223(13) 0.0279(12) 0.0013(10) 0.0100(10) -0.0006(9)
C17 0.0210(11) 0.0143(11) 0.0325(13) -0.0013(9) 0.0076(10) -0.0007(9)
C17P 0.0236(11) 0.0195(12) 0.0251(12) 0.0019(9) 0.0110(10) 0.0000(9)
C18 0.0282(12) 0.0176(12) 0.0245(12) 0.0042(9) 0.0041(10) 0.0023(9)
C18P 0.0254(12) 0.0217(12) 0.0269(12) 0.0034(10) 0.0133(10) 0.0018(9)
C19 0.0314(12) 0.0168(12) 0.0281(12) 0.0039(10) 0.0128(10) 0.0016(9)
C19P 0.0255(12) 0.0236(13) 0.0297(13) 0.0029(10) 0.0126(10) 0.0013(10)
C20 0.0257(12) 0.0120(11) 0.0291(12) -0.0001(9) 0.0095(10) -0.0018(9)
C20P 0.0290(13) 0.0330(14) 0.0298(13) 0.0083(11) 0.0117(11) 0.0068(11)
C21 0.0255(12) 0.0187(12) 0.0295(12) 0.0047(10) 0.0114(10) -0.0012(9)
C21P 0.0384(14) 0.0235(13) 0.0414(15) 0.0101(11) 0.0198(12) 0.0101(11)
C22 0.0221(11) 0.0195(12) 0.0266(12) 0.0009(9) 0.0103(9) 0.0004(9)
C22P 0.0366(14) 0.0194(13) 0.0417(15) 0.0017(11) 0.0195(12) 0.0016(10)
C23 0.0224(11) 0.0197(12) 0.0286(12) 0.0042(10) 0.0116(10) 0.0012(9)
C23P 0.0298(12) 0.0212(13) 0.0349(13) 0.0025(10) 0.0174(11) 0.0018(10)
C24 0.0223(11) 0.0242(13) 0.0262(12) 0.0061(10) 0.0106(10) 0.0019(9)
C24P 0.0312(13) 0.0226(13) 0.0349(14) -0.0028(10) 0.0146(11) -0.0039(10)
C25 0.0267(12) 0.0230(13) 0.0234(12) 0.0015(10) 0.0100(10) -0.0004(9)
C25P 0.0260(12) 0.0269(14) 0.0293(13) -0.0006(10) 0.0073(10) -0.0018(10)
C26 0.0248(11) 0.0170(12) 0.0281(12) 0.0014(9) 0.0123(10) 0.0025(9)
C26P 0.0227(11) 0.0203(12) 0.0234(11) -0.0013(9) 0.0096(9) -0.0006(9)
C27 0.0216(11) 0.0214(12) 0.0245(12) 0.0038(9) 0.0097(9) 0.0011(9)
C27P 0.0243(12) 0.0233(13) 0.0258(12) 0.0030(10) 0.0085(10) 0.0023(9)
C28 0.0225(11) 0.0193(12) 0.0251(12) 0.0014(9) 0.0073(10) 0.0032(9)
C28P 0.0204(11) 0.0329(14) 0.0236(12) -0.0023(10) 0.0059(9) -0.0030(10)
C29 0.0343(13) 0.0322(14) 0.0210(12) 0.0019(10) 0.0075(10) 0.0066(11)
C29P 0.0264(12) 0.0226(13) 0.0284(12) -0.0045(10) 0.0108(10) -0.0053(9)
C30 0.0332(13) 0.0206(13) 0.0281(13) -0.0035(10) 0.0113(11) -0.0037(10)
C30P 0.0280(12) 0.0177(12) 0.0298(13) -0.0005(9) 0.0108(10) 0.0005(9)
C31 0.0266(12) 0.0204(13) 0.0421(15) 0.0004(11) 0.0112(11) -0.0006(10)
C32 0.0239(12) 0.0273(14) 0.0314(13) 0.0049(11) 0.0051(10) -0.0016(10)

loop_
_atom_type_symbol
_atom_type_description
_atom_type_scat_dispersion_real
_atom_type_scat_dispersion_imag
_atom_type_scat_source
C C -0.0020 0.0018 'International Tables Vol C Tables 4.2.6.8 and 6.1.1.4'
H H 0.0000 0.0000 'International Tables Vol C Tables 4.2.6.8 and 6.1.1.4'
N N -0.0030 0.0037 'International Tables Vol C Tables 4.2.6.8 and 6.1.1.4'
O O -0.0041 0.0068 'International Tables Vol C Tables 4.2.6.8 and 6.1.1.4'

loop_
_geom_angle_atom_site_label_1
_geom_angle_atom_site_label_2
_geom_angle_atom_site_label_3
_geom_angle
C3 O1 H1 109.5
C6 C1 C2 123.1(2)
C6 C1 H13 118.5
C2 C1 H13 118.5
C2I O1I H1I 109.4
C2I C1I H1I1 109.5
C2I C1I H1I2 109.5
H1I1 C1I H1I2 109.5
C2I C1I H1I3 109.5
H1I1 C1I H1I3 109.5
H1I2 C1I H1I3 109.5
C11P N1P C15P 117.5(2)
N3P C1P C10P 116.8(2)
N3P C1P C2P 123.4(2)
C10P C1P C2P 119.9(2)
C4 O2 H2 109.2
C1 C2 C3 117.4(2)
C1 C2 C28 122.4(2)
C3 C2 C28 119.9(2)
C5I O2I H2I 109.5
O1I C2I C1I 108.2(3)
O1I C2I C3I 109.2(3)
C1I C2I C3I 110.8(3)
O1I C2I H16 109.5
C1I C2I H16 109.5
C3I C2I H16 109.5
N3P N2P C11P 119.7(2)
N3P N2P H2P1 120.1
C11P N2P H2P1 120.1
O1P C2P C3P 121.6(2)
O1P C2P C1P 121.0(2)
C3P C2P C1P 117.5(2)
C5 O3 H3 109.5
O1 C3 C4 120.9(2)
O1 C3 C2 118.8(2)
C4 C3 C2 120.3(2)
C8I O3I H3I 109.5
C2I C3I H3I1 109.5
C2I C3I H3I2 109.5
H3I1 C3I H3I2 109.5
C2I C3I H3I3 109.5
H3I1 C3I H3I3 109.5
H3I2 C3I H3I3 109.5
N2P N3P C1P 120.3(2)
C4P C3P C2P 121.3(2)
C4P C3P H3P 119.4
C2P C3P H3P 119.4
C10 O4 H4 109.5
C5 C4 C3 121.0(2)
C5 C4 O2 120.1(2)
C3 C4 O2 118.8(2)
C5I C4I H4I1 109.5
C5I C4I H4I2 109.5
H4I1 C4I H4I2 109.5
C5I C4I H4I3 109.5
H4I1 C4I H4I3 109.5
H4I2 C4I H4I3 109.5
C26P N4P C30P 117.48(19)
C3P C4P C5P 123.2(2)
C3P C4P H4P 118.4
C5P C4P H4P 118.4
C11 O5 H5 109.5
O3 C5 C4 120.8(2)
O3 C5 C6 118.9(2)
C4 C5 C6 120.4(2)
O2I C5I C6I 106.6(3)
O2I C5I C4I 109.5(3)
C6I C5I C4I 113.1(3)
O2I C5I H5I 109.2
C6I C5I H5I 109.2
C4I C5I H5I 109.2
N6P N5P C26P 118.84(18)
N6P N5P H5P 120.6
C26P N5P H5P 120.6
C10P C5P C6P 120.1(2)
C10P C5P C4P 118.9(2)
C6P C5P C4P 121.1(2)
C12 O6 H6 109.5
C1 C6 C5 117.8(2)
C1 C6 C7 121.6(2)
C5 C6 C7 120.2(2)
C5I C6I H6I1 109.5
C5I C6I H6I2 109.5
H6I1 C6I H6I2 109.5
C5I C6I H6I3 109.5
H6I1 C6I H6I3 109.5
H6I2 C6I H6I3 109.5
C17P N6P N5P 120.66(19)
C7P C6P C5P 120.4(3)
C7P C6P H6P 119.8
C5P C6P H6P 119.8
C17 O7 H7 109.5
C9 C7 C6 114.72(19)
C9 C7 C29 113.0(2)
C6 C7 C29 107.86(19)
C9 C7 H17 106.9
C6 C7 H17 106.9
C29 C7 H17 106.9
C8I C7I H7I1 109.5
C8I C7I H7I2 109.5
H7I1 C7I H7I2 109.5
C8I C7I H7I3 109.5
H7I1 C7I H7I3 109.5
H7I2 C7I H7I3 109.5
C6P C7P C8P 119.8(3)
C6P C7P H7P 120.1
C8P C7P H7P 120.1
C18 O8 H8 109.5
C9 C8 C13 123.0(2)
C9 C8 H18 118.5
C13 C8 H18 118.5
O3I C8I C9I 107.8(2)
O3I C8I C7I 109.4(3)
C9I C8I C7I 113.0(3)
O3I C8I H8I 108.9
C9I C8I H8I 108.9
C7I C8I H8I 108.9
C9P C8P C7P 120.8(3)
C9P C8P H8P 119.6
C7P C8P H8P 119.6
C19 O9 H9 109.5
C10 C9 C8 117.3(2)
C10 C9 C7 120.2(2)
C8 C9 C7 122.4(2)
C8I C9I H9I1 109.5
C8I C9I H9I2 109.5
H9I1 C9I H9I2 109.5
C8I C9I H9I3 109.5
H9I1 C9I H9I3 109.5
H9I2 C9I H9I3 109.5
C8P C9P C10P 120.3(3)
C8P C9P H9P 119.9
C10P C9P H9P 119.9
C24 O10 H10 109.5
O4 C10 C11 118.4(2)
O4 C10 C9 120.4(2)
C11 C10 C9 121.2(2)
C5P C10P C9P 118.7(2)
C5P C10P C1P 119.3(2)
C9P C10P C1P 122.0(2)
C25 O11 H11 109.5
O5 C11 C10 117.3(2)
O5 C11 C12 122.8(2)
C10 C11 C12 119.9(2)
N1P C11P C12P 124.2(2)
N1P C11P N2P 113.6(2)
C12P C11P N2P 122.1(2)
C26 O12 H12 109.5
O6 C12 C13 125.1(2)
O6 C12 C11 114.30(19)
C13 C12 C11 120.6(2)
C13P C12P C11P 116.9(3)
C13P C12P H12P 121.5
C11P C12P H12P 121.5
C12 C13 C8 117.9(2)
C12 C13 C14 119.63(19)
C8 C13 C14 122.4(2)
C14P C13P C12P 119.8(2)
C14P C13P H13P 120.1
C12P C13P H13P 120.1
C30 C14 C16 112.16(19)
C30 C14 C13 114.28(19)
C16 C14 C13 108.38(19)
C30 C14 H14 107.2
C16 C14 H14 107.2
C13 C14 H14 107.2
C15P C14P C13P 119.1(2)
C15P C14P H14P 120.5
C13P C14P H14P 120.5
C20 C15 C16 123.1(2)
C20 C15 H15 118.5
C16 C15 H15 118.5
N1P C15P C14P 122.4(3)
N1P C15P H15P 118.8
C14P C15P H15P 118.8
C17 C16 C15 117.4(2)
C17 C16 C14 121.9(2)
C15 C16 C14 120.5(2)
O2P C16P C25P 121.7(2)
O2P C16P C17P 120.8(2)
C25P C16P C17P 117.5(2)
C18 C17 O7 116.6(2)
C18 C17 C16 121.0(2)
O7 C17 C16 122.3(2)
N6P C17P C18P 115.8(2)
N6P C17P C16P 124.1(2)
C18P C17P C16P 120.1(2)
O8 C18 C17 121.7(2)
O8 C18 C19 118.1(2)
C17 C18 C19 120.2(2)
C19P C18P C23P 119.7(2)
C19P C18P C17P 121.6(2)
C23P C18P C17P 118.7(2)
C18 C19 O9 117.6(2)
C18 C19 C20 120.6(2)
O9 C19 C20 121.7(2)
C20P C19P C18P 120.0(2)
C20P C19P H19P 120.0
C18P C19P H19P 120.0
C15 C20 C19 117.8(2)
C15 C20 C21 120.8(2)
C19 C20 C21 121.3(2)
C19P C20P C21P 120.4(2)
C19P C20P H20P 119.8
C21P C20P H20P 119.8
C20 C21 C23 111.16(18)
C20 C21 C31 111.8(2)
C23 C21 C31 114.02(19)
C20 C21 H21 106.4
C23 C21 H21 106.4
C31 C21 H21 106.4
C22P C21P C20P 120.3(2)
C22P C21P H21P 119.9
C20P C21P H21P 119.9
C27 C22 C23 123.5(2)
C27 C22 H22 118.3
C23 C22 H22 118.3
C21P C22P C23P 120.6(2)
C21P C22P H22P 119.7
C23P C22P H22P 119.7
C24 C23 C22 117.5(2)
C24 C23 C21 120.0(2)
C22 C23 C21 122.5(2)
C22P C23P C18P 119.0(2)
C22P C23P C24P 121.5(2)
C18P C23P C24P 119.5(2)
O10 C24 C25 115.0(2)
O10 C24 C23 124.7(2)
C25 C24 C23 120.2(2)
C25P C24P C23P 123.3(2)
C25P C24P H24P 118.3
C23P C24P H24P 118.3
O11 C25 C26 116.7(2)
O11 C25 C24 122.7(2)
C26 C25 C24 120.6(2)
C24P C25P C16P 121.0(2)
C24P C25P H25P 119.5
C16P C25P H25P 119.5
O12 C26 C25 119.3(2)
O12 C26 C27 119.7(2)
C25 C26 C27 121.0(2)
N4P C26P C27P 124.0(2)
N4P C26P N5P 113.83(19)
C27P C26P N5P 122.2(2)
C22 C27 C26 117.2(2)
C22 C27 C28 123.4(2)
C26 C27 C28 119.5(2)
C28P C27P C26P 117.4(2)
C28P C27P H27P 121.3
C26P C27P H27P 121.3
C27 C28 C2 114.09(18)
C27 C28 C32 112.8(2)
C2 C28 C32 108.87(19)
C27 C28 H28 106.9
C2 C28 H28 106.9
C32 C28 H28 106.9
C27P C28P C29P 119.6(2)
C27P C28P H28P 120.2
C29P C28P H28P 120.2
C7 C29 H29A 109.5
C7 C29 H29B 109.5
H29A C29 H29B 109.5
C7 C29 H29C 109.5
H29A C29 H29C 109.5
H29B C29 H29C 109.5
C30P C29P C28P 118.8(2)
C30P C29P H29P 120.6
C28P C29P H29P 120.6
C14 C30 H30A 109.5
C14 C30 H30B 109.5
H30A C30 H30B 109.5
C14 C30 H30C 109.5
H30A C30 H30C 109.5
H30B C30 H30C 109.5
N4P C30P C29P 122.8(2)
N4P C30P H30P 118.6
C29P C30P H30P 118.6
C21 C31 H31A 109.5
C21 C31 H31B 109.5
H31A C31 H31B 109.5
C21 C31 H31C 109.5
H31A C31 H31C 109.5
H31B C31 H31C 109.5
C28 C32 H32A 109.5
C28 C32 H32B 109.5
H32A C32 H32B 109.5
C28 C32 H32C 109.5
H32A C32 H32C 109.5
H32B C32 H32C 109.5

loop_
_geom_bond_atom_site_label_1
_geom_bond_atom_site_label_2
_geom_bond_distance
O1 C3 1.365(3)
O1 H1 0.8400
C1 C6 1.393(3)
C1 C2 1.393(3)
C1 H13 0.9500
O1I C2I 1.436(4)
O1I H1I 0.8414
C1I C2I 1.489(5)
C1I H1I1 0.9800
C1I H1I2 0.9800
C1I H1I3 0.9800
O1P C2P 1.258(3)
N1P C11P 1.327(3)
N1P C15P 1.347(3)
C1P N3P 1.316(3)
C1P C10P 1.458(3)
C1P C2P 1.459(3)
O2 C4 1.393(3)
O2 H2 0.8437
C2 C3 1.398(3)
C2 C28 1.517(3)
O2I C5I 1.440(4)
O2I H2I 0.8400
C2I C3I 1.501(5)
C2I H16 1.0000
O2P C16P 1.248(3)
N2P N3P 1.304(3)
N2P C11P 1.396(3)
N2P H2P1 0.8800
C2P C3P 1.437(3)
O3 C5 1.367(3)
O3 H3 0.8394
C3 C4 1.389(4)
O3I C8I 1.435(4)
O3I H3I 0.8400
C3I H3I1 0.9800
C3I H3I2 0.9800
C3I H3I3 0.9800
C3P C4P 1.336(4)
C3P H3P 0.9500
O4 C10 1.380(3)
O4 H4 0.8400
C4 C5 1.377(3)
C4I C5I 1.495(6)
C4I H4I1 0.9800
C4I H4I2 0.9800
C4I H4I3 0.9800
N4P C26P 1.329(3)
N4P C30P 1.342(3)
C4P C5P 1.439(3)
C4P H4P 0.9500
O5 C11 1.348(3)
O5 H5 0.8400
C5 C6 1.395(3)
C5I C6I 1.493(5)
C5I H5I 1.0000
N5P N6P 1.312(3)
N5P C26P 1.393(3)
N5P H5P 0.8800
C5P C10P 1.400(3)
C5P C6P 1.400(4)
O6 C12 1.374(3)
O6 H6 0.8400
C6 C7 1.513(3)
C6I H6I1 0.9800
C6I H6I2 0.9800
C6I H6I3 0.9800
N6P C17P 1.310(3)
C6P C7P 1.368(4)
C6P H6P 0.9500
O7 C17 1.388(3)
O7 H7 0.8400
C7 C9 1.512(3)
C7 C29 1.533(3)
C7 H17 1.0000
C7I C8I 1.501(4)
C7I H7I1 0.9800
C7I H7I2 0.9800
C7I H7I3 0.9800
C7P C8P 1.391(4)
C7P H7P 0.9500
O8 C18 1.370(3)
O8 H8 0.8400
C8 C9 1.393(3)
C8 C13 1.396(3)
C8 H18 0.9500
C8I C9I 1.496(5)
C8I H8I 1.0000
C8P C9P 1.375(4)
C8P H8P 0.9500
O9 C19 1.385(3)
O9 H9 0.8400
C9 C10 1.387(3)
C9I H9I1 0.9800
C9I H9I2 0.9800
C9I H9I3 0.9800
C9P C10P 1.404(3)
C9P H9P 0.9500
O10 C24 1.368(3)
O10 H10 0.8400
C10 C11 1.387(3)
O11 C25 1.363(3)
O11 H11 0.8400
C11 C12 1.393(3)
C11P C12P 1.382(4)
O12 C26 1.373(3)
O12 H12 0.8400
C12 C13 1.383(3)
C12P C13P 1.380(4)
C12P H12P 0.9500
C13 C14 1.524(3)
C13P C14P 1.378(4)
C13P H13P 0.9500
C14 C30 1.518(3)
C14 C16 1.523(3)
C14 H14 1.0000
C14P C15P 1.364(4)
C14P H14P 0.9500
C15 C20 1.385(3)
C15 C16 1.391(3)
C15 H15 0.9500
C15P H15P 0.9500
C16 C17 1.390(3)
C16P C25P 1.440(3)
C16P C17P 1.467(3)
C17 C18 1.380(4)
C17P C18P 1.465(3)
C18 C19 1.385(3)
C18P C19P 1.399(3)
C18P C23P 1.404(3)
C19 C20 1.389(3)
C19P C20P 1.377(3)
C19P H19P 0.9500
C20 C21 1.522(3)
C20P C21P 1.387(4)
C20P H20P 0.9500
C21 C23 1.521(3)
C21 C31 1.524(3)
C21 H21 1.0000
C21P C22P 1.371(4)
C21P H21P 0.9500
C22 C27 1.390(3)
C22 C23 1.396(3)
C22 H22 0.9500
C22P C23P 1.399(3)
C22P H22P 0.9500
C23 C24 1.393(3)
C23P C24P 1.436(3)
C24 C25 1.394(3)
C24P C25P 1.344(4)
C24P H24P 0.9500
C25 C26 1.378(3)
C25P H25P 0.9500
C26 C27 1.395(3)
C26P C27P 1.389(3)
C27 C28 1.512(3)
C27P C28P 1.373(3)
C27P H27P 0.9500
C28 C32 1.532(3)
C28 H28 1.0000
C28P C29P 1.386(3)
C28P H28P 0.9500
C29 H29A 0.9800
C29 H29B 0.9800
C29 H29C 0.9800
C29P C30P 1.372(3)
C29P H29P 0.9500
C30 H30A 0.9800
C30 H30B 0.9800
C30 H30C 0.9800
C30P H30P 0.9500
C31 H31A 0.9800
C31 H31B 0.9800
C31 H31C 0.9800
C32 H32A 0.9800
C32 H32B 0.9800
C32 H32C 0.9800

loop_
_geom_torsion_atom_site_label_1
_geom_torsion_atom_site_label_2
_geom_torsion_atom_site_label_3
_geom_torsion_atom_site_label_4
_geom_torsion
C6 C1 C2 C3 0.1(3)
C6 C1 C2 C28 -173.9(2)
N3P C1P C2P O1P -0.8(4)
C10P C1P C2P O1P 177.8(2)
N3P C1P C2P C3P -179.2(2)
C10P C1P C2P C3P -0.6(3)
C1 C2 C3 O1 -178.10(19)
C28 C2 C3 O1 -4.0(3)
C1 C2 C3 C4 1.7(3)
C28 C2 C3 C4 175.8(2)
C11P N2P N3P C1P -179.5(2)
C10P C1P N3P N2P -178.3(2)
C2P C1P N3P N2P 0.3(4)
O1P C2P C3P C4P -177.7(2)
C1P C2P C3P C4P 0.7(4)
O1 C3 C4 C5 177.0(2)
C2 C3 C4 C5 -2.7(3)
O1 C3 C4 O2 0.6(3)
C2 C3 C4 O2 -179.17(19)
C2P C3P C4P C5P 0.3(4)
C3 C4 C5 O3 -177.7(2)
O2 C4 C5 O3 -1.3(3)
C3 C4 C5 C6 1.9(3)
O2 C4 C5 C6 178.3(2)
C3P C4P C5P C10P -1.5(4)
C3P C4P C5P C6P 178.6(2)
C2 C1 C6 C5 -0.9(3)
C2 C1 C6 C7 172.1(2)
O3 C5 C6 C1 179.48(19)
C4 C5 C6 C1 -0.2(3)
O3 C5 C6 C7 6.4(3)
C4 C5 C6 C7 -173.2(2)
C26P N5P N6P C17P 178.8(2)
C10P C5P C6P C7P -1.5(4)
C4P C5P C6P C7P 178.5(3)
C1 C6 C7 C9 45.3(3)
C5 C6 C7 C9 -142.0(2)
C1 C6 C7 C29 -81.6(3)
C5 C6 C7 C29 91.1(3)
C5P C6P C7P C8P 1.2(4)
C6P C7P C8P C9P -0.3(5)
C13 C8 C9 C10 1.0(3)
C13 C8 C9 C7 -176.4(2)
C6 C7 C9 C10 73.5(3)
C29 C7 C9 C10 -162.3(2)
C6 C7 C9 C8 -109.3(3)
C29 C7 C9 C8 14.9(3)
C7P C8P C9P C10P -0.3(4)
C8 C9 C10 O4 178.7(2)
C7 C9 C10 O4 -3.9(3)
C8 C9 C10 C11 -1.7(3)
C7 C9 C10 C11 175.7(2)
C6P C5P C10P C9P 0.9(4)
C4P C5P C10P C9P -179.1(2)
C6P C5P C10P C1P -178.5(2)
C4P C5P C10P C1P 1.6(4)
C8P C9P C10P C5P 0.0(4)
C8P C9P C10P C1P 179.3(3)
N3P C1P C10P C5P 178.1(2)
C2P C1P C10P C5P -0.6(3)
N3P C1P C10P C9P -1.2(4)
C2P C1P C10P C9P -179.9(2)
O4 C10 C11 O5 -0.7(3)
C9 C10 C11 O5 179.7(2)
O4 C10 C11 C12 -179.9(2)
C9 C10 C11 C12 0.5(4)
C15P N1P C11P C12P 0.6(4)
C15P N1P C11P N2P -178.1(2)
N3P N2P C11P N1P -173.0(2)
N3P N2P C11P C12P 8.3(4)
O5 C11 C12 O6 1.9(3)
C10 C11 C12 O6 -178.9(2)
O5 C11 C12 C13 -177.6(2)
C10 C11 C12 C13 1.5(4)
N1P C11P C12P C13P -1.3(4)
N2P C11P C12P C13P 177.3(2)
O6 C12 C13 C8 178.3(2)
C11 C12 C13 C8 -2.2(3)
O6 C12 C13 C14 -4.2(4)
C11 C12 C13 C14 175.3(2)
C9 C8 C13 C12 1.0(3)
C9 C8 C13 C14 -176.5(2)
C11P C12P C13P C14P 0.8(4)
C12 C13 C14 C30 163.2(2)
C8 C13 C14 C30 -19.4(3)
C12 C13 C14 C16 -70.9(3)
C8 C13 C14 C16 106.5(2)
C12P C13P C14P C15P 0.3(4)
C11P N1P C15P C14P 0.7(4)
C13P C14P C15P N1P -1.1(4)
C20 C15 C16 C17 0.0(3)
C20 C15 C16 C14 175.4(2)
C30 C14 C16 C17 -127.9(2)
C13 C14 C16 C17 105.0(2)
C30 C14 C16 C15 56.9(3)
C13 C14 C16 C15 -70.2(3)
C15 C16 C17 C18 0.5(3)
C14 C16 C17 C18 -174.9(2)
C15 C16 C17 O7 175.7(2)
C14 C16 C17 O7 0.3(3)
N5P N6P C17P C18P -179.0(2)
N5P N6P C17P C16P 0.6(4)
O2P C16P C17P N6P 1.7(4)
C25P C16P C17P N6P -177.7(2)
O2P C16P C17P C18P -178.7(2)
C25P C16P C17P C18P 1.9(3)
O7 C17 C18 O8 3.0(3)
C16 C17 C18 O8 178.5(2)
O7 C17 C18 C19 -177.0(2)
C16 C17 C18 C19 -1.5(4)
N6P C17P C18P C19P -0.8(3)
C16P C17P C18P C19P 179.5(2)
N6P C17P C18P C23P 178.1(2)
C16P C17P C18P C23P -1.6(3)
O8 C18 C19 O9 -1.6(3)
C17 C18 C19 O9 178.4(2)
O8 C18 C19 C20 -178.0(2)
C17 C18 C19 C20 2.0(4)
C23P C18P C19P C20P -0.9(4)
C17P C18P C19P C20P 178.0(2)
C16 C15 C20 C19 0.6(3)
C16 C15 C20 C21 -176.0(2)
C18 C19 C20 C15 -1.5(3)
O9 C19 C20 C15 -177.8(2)
C18 C19 C20 C21 175.1(2)
O9 C19 C20 C21 -1.2(3)
C18P C19P C20P C21P -0.4(4)
C15 C20 C21 C23 73.0(3)
C19 C20 C21 C23 -103.5(2)
C15 C20 C21 C31 -55.6(3)
C19 C20 C21 C31 127.9(2)
C19P C20P C21P C22P 1.7(4)
C20P C21P C22P C23P -1.5(4)
C27 C22 C23 C24 -1.0(3)
C27 C22 C23 C21 -179.4(2)
C20 C21 C23 C24 74.2(3)
C31 C21 C23 C24 -158.4(2)
C20 C21 C23 C22 -107.4(2)
C31 C21 C23 C22 20.1(3)
C21P C22P C23P C18P 0.1(4)
C21P C22P C23P C24P -178.1(2)
C19P C18P C23P C22P 1.0(4)
C17P C18P C23P C22P -177.9(2)
C19P C18P C23P C24P 179.3(2)
C17P C18P C23P C24P 0.4(4)
C22 C23 C24 O10 -178.3(2)
C21 C23 C24 O10 0.2(3)
C22 C23 C24 C25 0.9(3)
C21 C23 C24 C25 179.3(2)
C22P C23P C24P C25P 178.7(3)
C18P C23P C24P C25P 0.5(4)
O10 C24 C25 O11 0.9(3)
C23 C24 C25 O11 -178.3(2)
O10 C24 C25 C26 -179.6(2)
C23 C24 C25 C26 1.2(4)
C23P C24P C25P C16P -0.1(4)
O2P C16P C25P C24P 179.5(2)
C17P C16P C25P C24P -1.1(4)
O11 C25 C26 O12 -3.1(3)
C24 C25 C26 O12 177.4(2)
O11 C25 C26 C27 176.3(2)
C24 C25 C26 C27 -3.3(4)
C30P N4P C26P C27P -0.2(4)
C30P N4P C26P N5P 179.7(2)
N6P N5P C26P N4P -178.3(2)
N6P N5P C26P C27P 1.6(3)
C23 C22 C27 C26 -0.9(3)
C23 C22 C27 C28 177.3(2)
O12 C26 C27 C22 -177.6(2)
C25 C26 C27 C22 3.0(3)
O12 C26 C27 C28 4.1(3)
C25 C26 C27 C28 -175.2(2)
N4P C26P C27P C28P 0.3(4)
N5P C26P C27P C28P -179.5(2)
C22 C27 C28 C2 99.5(3)
C26 C27 C28 C2 -82.3(3)
C22 C27 C28 C32 -25.4(3)
C26 C27 C28 C32 152.8(2)
C1 C2 C28 C27 -41.7(3)
C3 C2 C28 C27 144.5(2)
C1 C2 C28 C32 85.2(3)
C3 C2 C28 C32 -88.6(3)
C26P C27P C28P C29P -0.4(4)
C27P C28P C29P C30P 0.4(4)
C26P N4P C30P C29P 0.1(4)
C28P C29P C30P N4P -0.3(4)
